data_7233038
loop_
_publ_author_name
'Churakov, Andrei V.'
'Grishanov, Dmitry A.'
'Medvedev, Alexander G.'
'Mikhaylov, Alexey A.'
'Tripol'skaya, Tatiana A.'
'Vener, Mikhail V.'
'Navasardyan, Mger A.'
'Lev, Ovadia'
'Prikhodchenko, Petr V.'

_publ_section_title
;
 Cyclic dipeptide peroxosolvates: first direct evidence for hydrogen
 bonding between hydrogen peroxide and a peptide backbone
;
_journal_issue 33
_journal_name_full CrystEngComm
_journal_page_first 4961
_journal_paper_doi 10.1039/C9CE00892F
_journal_volume 21
_journal_year 2019
_chemical_formula_moiety 'C6 H10 N2 O2, 2(H2 O2)'
_chemical_formula_sum 'C6 H14 N2 O6'
_chemical_formula_weight 210.19
_space_group_IT_number 2
_space_group_name_Hall '-P 1'
_space_group_name_H-M_alt 'P -1'
_symmetry_cell_setting triclinic
_symmetry_space_group_name_Hall '-P 1'
_symmetry_space_group_name_H-M 'P -1'
_atom_sites_solution_hydrogens geom
_atom_sites_solution_primary direct
_atom_sites_solution_secondary difmap
_audit_creation_method SHELXL-97
_audit_update_record
;
2018-03-11 deposited with the CCDC.    2019-07-09 downloaded from the CCDC.
;
_cell_angle_alpha 97.332(4)
_cell_angle_beta 104.578(4)
_cell_angle_gamma 104.053(4)
_cell_formula_units_Z 2
_cell_length_a 7.439(2)
_cell_length_b 8.215(2)
_cell_length_c 8.298(2)
_cell_measurement_reflns_used 3310
_cell_measurement_temperature 150(2)
_cell_measurement_theta_max 30.609
_cell_measurement_theta_min 2.589
_cell_volume 466.4(2)
_computing_cell_refinement 'SAINT (Bruker, 2008)'
_computing_data_collection '<i>APEX2</i> (Bruker, 2008)'
_computing_data_reduction 'SAINT (Bruker, 2008)'
_computing_molecular_graphics 'SHELXTL (Sheldrick, 2008)'
_computing_publication_material 'SHELXTL (Sheldrick, 2008)'
_computing_structure_refinement 'SHELXTL (Sheldrick, 2008)'
_computing_structure_solution 'SHELXTL (Sheldrick, 2008)'
_diffrn_ambient_temperature 150(2)
_diffrn_measured_fraction_theta_full 0.976
_diffrn_measured_fraction_theta_max 0.976
_diffrn_measurement_device_type 'Bruker SMART APEX II'
_diffrn_measurement_method \w
_diffrn_radiation_monochromator graphite
_diffrn_radiation_source 'fine-focus sealed tube'
_diffrn_radiation_type MoK\a
_diffrn_radiation_wavelength 0.71073
_diffrn_reflns_av_R_equivalents 0.0377
_diffrn_reflns_av_sigmaI/netI 0.0397
_diffrn_reflns_limit_h_max 8
_diffrn_reflns_limit_h_min -8
_diffrn_reflns_limit_k_max 9
_diffrn_reflns_limit_k_min -9
_diffrn_reflns_limit_l_max 9
_diffrn_reflns_limit_l_min -9
_diffrn_reflns_number 4702
_diffrn_reflns_theta_full 25.03
_diffrn_reflns_theta_max 25.03
_diffrn_reflns_theta_min 2.59
_diffrn_standards_decay_% 0
_exptl_absorpt_coefficient_mu 0.134
_exptl_absorpt_correction_T_max 0.9933
_exptl_absorpt_correction_T_min 0.9737
_exptl_absorpt_correction_type multi-scan
_exptl_absorpt_process_details 'SADABS (Bruker, 2008)'
_exptl_crystal_colour colourless
_exptl_crystal_density_diffrn 1.497
_exptl_crystal_density_method 'not measured'
_exptl_crystal_description nugget
_exptl_crystal_F_000 224
_exptl_crystal_size_max 0.20
_exptl_crystal_size_mid 0.15
_exptl_crystal_size_min 0.05
_refine_diff_density_max 0.570
_refine_diff_density_min -0.259
_refine_diff_density_rms 0.081
_refine_ls_extinction_method none
_refine_ls_goodness_of_fit_ref 1.109
_refine_ls_hydrogen_treatment mixed
_refine_ls_matrix_type full
_refine_ls_number_parameters 153
_refine_ls_number_reflns 1610
_refine_ls_number_restraints 0
_refine_ls_restrained_S_all 1.109
_refine_ls_R_factor_all 0.0670
_refine_ls_R_factor_gt 0.0555
_refine_ls_shift/su_max 0.000
_refine_ls_shift/su_mean 0.000
_refine_ls_structure_factor_coef Fsqd
_refine_ls_weighting_details 'calc w=1/[\s^2^(Fo^2^)+(0.0960P)^2^+0.2098P] where P=(Fo^2^+2Fc^2^)/3'
_refine_ls_weighting_scheme calc
_refine_ls_wR_factor_gt 0.1517
_refine_ls_wR_factor_ref 0.1594
_reflns_number_gt 1340
_reflns_number_total 1610
_reflns_threshold_expression I>2\s(I)
_cod_data_source_file c9ce00892f2.cif
_cod_data_source_block 16per09
_cod_depositor_comments 'Adding full bibliography for 7233037--7233040.cif.'
_cod_original_sg_symbol_Hall '-P 1 '
_cod_database_code 7233038

loop_
_symmetry_equiv_pos_as_xyz
'x, y, z'
'-x, -y, -z'

loop_
_atom_site_label
_atom_site_type_symbol
_atom_site_fract_x
_atom_site_fract_y
_atom_site_fract_z
_atom_site_U_iso_or_equiv
_atom_site_adp_type
_atom_site_occupancy
_atom_site_symmetry_multiplicity
_atom_site_calc_flag
_atom_site_refinement_flags
O1 O 0.5063(2) -0.0951(2) 0.6666(2) 0.0238(5) Uani 1 1 d .
O2 O 1.0291(3) 0.4907(2) 0.7155(2) 0.0242(5) Uani 1 1 d .
N1 N 0.8178(3) 0.0508(3) 0.7124(3) 0.0194(5) Uani 1 1 d .
H1 H 0.848(4) -0.041(4) 0.687(4) 0.026(8) Uiso 1 1 d .
N2 N 0.7273(3) 0.3501(3) 0.7078(3) 0.0207(5) Uani 1 1 d .
H2 H 0.688(5) 0.434(5) 0.688(4) 0.031(8) Uiso 1 1 d .
C1 C 0.6369(4) 0.0425(3) 0.7021(3) 0.0189(6) Uani 1 1 d .
C2 C 0.5854(3) 0.2071(3) 0.7340(3) 0.0204(6) Uani 1 1 d .
H21 H 0.4581 0.1940 0.6492 0.024 Uiso 1 1 calc R
C3 C 0.5600(4) 0.2421(3) 0.9098(4) 0.0272(6) Uani 1 1 d .
H3A H 0.5170 0.3453 0.9238 0.041 Uiso 1 1 calc R
H3B H 0.6838 0.2591 0.9961 0.041 Uiso 1 1 calc R
H3C H 0.4627 0.1443 0.9230 0.041 Uiso 1 1 calc R
C4 C 0.9097(4) 0.3602(3) 0.7259(3) 0.0189(6) Uani 1 1 d .
C5 C 0.9786(3) 0.2087(3) 0.7669(3) 0.0196(6) Uani 1 1 d .
H51 H 1.0729 0.1961 0.7024 0.023 Uiso 1 1 calc R
C6 C 1.0846(4) 0.2398(3) 0.9550(3) 0.0246(6) Uani 1 1 d .
H6A H 1.1355 0.1432 0.9788 0.037 Uiso 1 1 calc R
H6B H 0.9946 0.2509 1.0213 0.037 Uiso 1 1 calc R
H6C H 1.1920 0.3454 0.9864 0.037 Uiso 1 1 calc R
O3 O 0.3380(3) 0.4699(2) 0.6022(2) 0.0276(5) Uani 1 1 d .
O4 O 0.5058(3) 0.5883(2) 0.7317(2) 0.0250(5) Uani 1 1 d .
H3 H 0.246(5) 0.480(4) 0.647(5) 0.039(9) Uiso 1 1 d .
H4 H 0.496(6) 0.668(5) 0.692(5) 0.049(12) Uiso 1 1 d .
O5 O 0.9972(3) 0.7870(3) 0.6207(2) 0.0290(5) Uani 1 1 d .
O6 O 1.1698(3) 0.8968(2) 0.7497(3) 0.0323(5) Uani 1 1 d .
H5 H 0.983(5) 0.682(5) 0.644(4) 0.042(9) Uiso 1 1 d .
H6 H 1.257(6) 0.882(5) 0.691(5) 0.057(11) Uiso 1 1 d .

loop_
_atom_site_aniso_label
_atom_site_aniso_U_11
_atom_site_aniso_U_22
_atom_site_aniso_U_33
_atom_site_aniso_U_23
_atom_site_aniso_U_13
_atom_site_aniso_U_12
O1 0.0185(10) 0.0141(9) 0.0358(11) 0.0047(8) 0.0073(8) 0.0002(7)
O2 0.0196(9) 0.0155(9) 0.0363(11) 0.0062(8) 0.0095(8) 0.0011(7)
N1 0.0177(11) 0.0101(11) 0.0290(12) 0.0033(9) 0.0058(9) 0.0025(9)
N2 0.0192(11) 0.0125(11) 0.0328(13) 0.0080(9) 0.0095(9) 0.0051(9)
C1 0.0183(13) 0.0152(12) 0.0216(13) 0.0048(10) 0.0054(10) 0.0014(10)
C2 0.0147(12) 0.0164(13) 0.0282(14) 0.0038(10) 0.0060(10) 0.0017(10)
C3 0.0258(14) 0.0226(14) 0.0328(15) 0.0037(11) 0.0118(12) 0.0041(11)
C4 0.0178(13) 0.0143(12) 0.0221(13) 0.0024(10) 0.0053(10) 0.0013(10)
C5 0.0138(12) 0.0149(12) 0.0283(14) 0.0046(10) 0.0063(10) 0.0009(10)
C6 0.0187(13) 0.0207(13) 0.0308(15) 0.0045(11) 0.0037(11) 0.0035(10)
O3 0.0193(10) 0.0258(11) 0.0334(11) 0.0020(8) 0.0068(8) 0.0016(8)
O4 0.0204(10) 0.0170(10) 0.0328(11) 0.0041(8) 0.0021(8) 0.0031(8)
O5 0.0247(11) 0.0190(10) 0.0383(12) 0.0043(9) 0.0043(8) 0.0032(8)
O6 0.0229(11) 0.0270(11) 0.0395(12) -0.0034(9) 0.0068(9) 0.0014(8)

loop_
_atom_type_symbol
_atom_type_description
_atom_type_scat_dispersion_real
_atom_type_scat_dispersion_imag
_atom_type_scat_source
C C 0.0033 0.0016 'International Tables Vol C Tables 4.2.6.8 and 6.1.1.4'
H H 0.0000 0.0000 'International Tables Vol C Tables 4.2.6.8 and 6.1.1.4'
N N 0.0061 0.0033 'International Tables Vol C Tables 4.2.6.8 and 6.1.1.4'
O O 0.0106 0.0060 'International Tables Vol C Tables 4.2.6.8 and 6.1.1.4'

loop_
_geom_angle_atom_site_label_1
_geom_angle_atom_site_label_2
_geom_angle_atom_site_label_3
_geom_angle
C1 N1 C5 124.9(2)
C1 N1 H1 120(2)
C5 N1 H1 116(2)
C4 N2 C2 125.4(2)
C4 N2 H2 119(2)
C2 N2 H2 115(2)
O1 C1 N1 123.1(2)
O1 C1 C2 118.6(2)
N1 C1 C2 118.3(2)
N2 C2 C1 111.3(2)
N2 C2 C3 111.4(2)
C1 C2 C3 111.3(2)
N2 C2 H21 107.5
C1 C2 H21 107.5
C3 C2 H21 107.5
C2 C3 H3A 109.5
C2 C3 H3B 109.5
H3A C3 H3B 109.5
C2 C3 H3C 109.5
H3A C3 H3C 109.5
H3B C3 H3C 109.5
O2 C4 N2 123.1(2)
O2 C4 C5 118.7(2)
N2 C4 C5 118.2(2)
N1 C5 C4 111.1(2)
N1 C5 C6 111.8(2)
C4 C5 C6 110.3(2)
N1 C5 H51 107.8
C4 C5 H51 107.8
C6 C5 H51 107.8
C5 C6 H6A 109.5
C5 C6 H6B 109.5
H6A C6 H6B 109.5
C5 C6 H6C 109.5
H6A C6 H6C 109.5
H6B C6 H6C 109.5
O4 O3 H3 100(2)
O3 O4 H4 95(3)
O6 O5 H5 106(2)
O5 O6 H6 96(3)

loop_
_geom_bond_atom_site_label_1
_geom_bond_atom_site_label_2
_geom_bond_distance
O1 C1 1.243(3)
O2 C4 1.243(3)
N1 C1 1.312(3)
N1 C5 1.463(3)
N1 H1 0.86(3)
N2 C4 1.308(3)
N2 C2 1.456(3)
N2 H2 0.83(4)
C1 C2 1.502(4)
C2 C3 1.518(4)
C2 H21 1.0000
C3 H3A 0.9800
C3 H3B 0.9800
C3 H3C 0.9800
C4 C5 1.503(3)
C5 C6 1.518(4)
C5 H51 1.0000
C6 H6A 0.9800
C6 H6B 0.9800
C6 H6C 0.9800
O3 O4 1.458(3)
O3 H3 0.87(4)
O4 H4 0.78(4)
O5 O6 1.452(3)
O5 H5 0.89(4)
O6 H6 0.93(5)

loop_
_geom_hbond_atom_site_label_D
_geom_hbond_atom_site_label_H
_geom_hbond_atom_site_label_A
_geom_hbond_distance_DH
_geom_hbond_distance_HA
_geom_hbond_distance_DA
_geom_hbond_angle_DHA
_geom_hbond_site_symmetry_A
N1 H1 O5 0.86(3) 2.09(4) 2.924(3) 163(3) 1_545
N2 H2 O4 0.83(4) 2.13(4) 2.866(3) 147(3) .
O3 H3 O2 0.87(4) 1.86(4) 2.726(3) 173(3) 1_455
O4 H4 O1 0.78(4) 1.97(4) 2.723(3) 162(4) 1_565
O5 H5 O2 0.89(4) 1.83(4) 2.698(3) 164(3) .
O6 H6 O1 0.93(5) 1.88(5) 2.747(3) 154(4) 1_665

loop_
_geom_torsion_atom_site_label_1
_geom_torsion_atom_site_label_2
_geom_torsion_atom_site_label_3
_geom_torsion_atom_site_label_4
_geom_torsion
H3 O3 O4 H4 -88(4)
H5 O5 O6 H6 89(3)
